data_7016591
loop_
_publ_author_name
'Qiu, Renhua'
'Yin, Shuangfeng'
'Song, Xingxing'
'Meng, Zhengong'
'Qiu, Yimiao'
'Tan, Nianyuan'
'Xu, Xinhua'
'Luo, Shenglian'
'Dai, Feng-Rong'
'Au, Chak-Tong'
'Wong, Wai-Yeung'

_publ_section_title
;
 Effect of butterfly-shaped sulfur-bridged ligand and counter anions on
 the catalytic activity and diastereoselectivity of organobismuth
 complexes.
;
_journal_issue 37
_journal_name_full 'Dalton transactions (Cambridge, England : 2003)'
_journal_page_first 9482
_journal_page_last 9489
_journal_paper_doi 10.1039/c0dt01419b
_journal_volume 40
_journal_year 2011
_chemical_formula_moiety 'C14 H14 B Bi F4 O S'
_chemical_formula_sum 'C14 H14 B Bi F4 O S'
_chemical_formula_weight 526.10
_chemical_compound_source 'From datablock wy2049wc'
_space_group_IT_number 14
_symmetry_cell_setting monoclinic
_symmetry_space_group_name_Hall '-P 2ybc'
_symmetry_space_group_name_H-M 'P 1 21/c 1'
_atom_sites_solution_hydrogens geom
_atom_sites_solution_primary direct
_atom_sites_solution_secondary difmap
_audit_creation_method SHELXL-97
_cell_angle_alpha 90.00
_cell_angle_beta 93.0050(10)
_cell_angle_gamma 90.00
_cell_formula_units_Z 4
_cell_length_a 13.8004(8)
_cell_length_b 11.5529(6)
_cell_length_c 9.8253(6)
_cell_measurement_reflns_used 9576
_cell_measurement_temperature 296(2)
_cell_measurement_theta_max 28.27
_cell_measurement_theta_min 2.72
_cell_volume 1564.34(15)
_computing_cell_refinement 'SAINT (Bruker, 1999)'
_computing_data_collection 'SMART (Bruker, 1998)'
_computing_data_reduction SAINT
_computing_structure_refinement 'SHELXL-97 (Sheldrick, 1997)'
_computing_structure_solution 'SHELXS-97 (Sheldrick, 1990)'
_diffrn_ambient_temperature 296(2)
_diffrn_measured_fraction_theta_full 0.977
_diffrn_measured_fraction_theta_max 0.977
_diffrn_measurement_device_type 'Smart CCD'
_diffrn_measurement_method '\w and \f scans'
_diffrn_radiation_monochromator graphite
_diffrn_radiation_source 'fine-focus sealed tube'
_diffrn_radiation_type MoK\a
_diffrn_radiation_wavelength 0.71073
_diffrn_reflns_av_R_equivalents 0.0230
_diffrn_reflns_av_sigmaI/netI 0.0308
_diffrn_reflns_limit_h_max 18
_diffrn_reflns_limit_h_min -14
_diffrn_reflns_limit_k_max 15
_diffrn_reflns_limit_k_min -15
_diffrn_reflns_limit_l_max 13
_diffrn_reflns_limit_l_min -10
_diffrn_reflns_number 9576
_diffrn_reflns_theta_full 28.27
_diffrn_reflns_theta_max 28.27
_diffrn_reflns_theta_min 2.72
_exptl_absorpt_coefficient_mu 11.442
_exptl_absorpt_correction_T_max 1.0000
_exptl_absorpt_correction_T_min 0.6814
_exptl_absorpt_correction_type multi-scan
_exptl_absorpt_process_details SADABS
_exptl_crystal_colour colorless
_exptl_crystal_density_diffrn 2.234
_exptl_crystal_density_method 'not measured'
_exptl_crystal_description block
_exptl_crystal_F_000 984
_exptl_crystal_size_max 0.30
_exptl_crystal_size_mid 0.25
_exptl_crystal_size_min 0.20
_refine_diff_density_max 6.214
_refine_diff_density_min -1.495
_refine_diff_density_rms 0.199
_refine_ls_extinction_method none
_refine_ls_goodness_of_fit_ref 1.047
_refine_ls_hydrogen_treatment mixed
_refine_ls_matrix_type full
_refine_ls_number_parameters 199
_refine_ls_number_reflns 3783
_refine_ls_number_restraints 0
_refine_ls_restrained_S_all 1.047
_refine_ls_R_factor_all 0.0399
_refine_ls_R_factor_gt 0.0390
_refine_ls_shift/su_max 0.001
_refine_ls_shift/su_mean 0.000
_refine_ls_structure_factor_coef Fsqd
_refine_ls_weighting_details 'calc w=1/[\s^2^(Fo^2^)+(0.0493P)^2^+24.8946P] where P=(Fo^2^+2Fc^2^)/3'
_refine_ls_weighting_scheme calc
_refine_ls_wR_factor_gt 0.1081
_refine_ls_wR_factor_ref 0.1089
_reflns_number_gt 3681
_reflns_number_total 3783
_reflns_threshold_expression >2sigma(I)
_cod_data_source_file c0dt01419b.txt
_cod_data_source_block wy2049wc
_cod_depositor_comments
;
The following automatic conversions were performed:

'_symmetry_cell_setting' value 'Monoclinic' changed to 'monoclinic'
according to /home/saulius/struct/CIF-dictionaries/cif_core.dic
dictionary named 'cif_core.dic' version 2.4.1 from 2010-06-29.

Automatic conversion script
Id: cif_fix_values 1715 2011-07-08 13:25:40Z adriana 

2018-02-23
Z value and formula fixed to values more according to usual
chemical conventions.                 miguel
;
_cod_original_formula_sum 'C56 H56 B4 Bi4 F16 O4 S4'
_cod_original_formula_weight 2104.41
_cod_original_formula_units_Z 1
_cod_original_sg_symbol_H-M P2(1)/c
_cod_database_code 7016591

loop_
_symmetry_equiv_pos_as_xyz
'x, y, z'
'-x, y+1/2, -z+1/2'
'-x, -y, -z'
'x, -y-1/2, z-1/2'

loop_
_atom_site_label
_atom_site_type_symbol
_atom_site_fract_x
_atom_site_fract_y
_atom_site_fract_z
_atom_site_U_iso_or_equiv
_atom_site_adp_type
_atom_site_occupancy
_atom_site_symmetry_multiplicity
_atom_site_calc_flag
_atom_site_refinement_flags
Bi1 Bi 0.734577(17) -0.54208(2) 0.47908(2) 0.01850(10) Uani 1 1 d .
S1 S 0.72188(14) -0.34750(16) 0.32714(19) 0.0258(4) Uani 1 1 d .
O1 O 0.7438(5) -0.6681(5) 0.6858(6) 0.0329(13) Uani 1 1 d D
H1A H 0.755(8) -0.671(11) 0.772(3) 0.049 Uiso 1 1 d D
H1B H 0.758(8) -0.739(3) 0.679(13) 0.049 Uiso 1 1 d D
C1 C 0.6226(5) -0.4389(6) 0.5864(7) 0.0203(13) Uani 1 1 d .
C2 C 0.5652(5) -0.4922(7) 0.6784(8) 0.0254(14) Uani 1 1 d .
H2 H 0.5766 -0.5692 0.7017 0.030 Uiso 1 1 calc R
C3 C 0.4898(6) -0.4319(8) 0.7372(9) 0.0326(17) Uani 1 1 d .
H3 H 0.4533 -0.4668 0.8026 0.039 Uiso 1 1 calc R
C4 C 0.4711(6) -0.3196(8) 0.6959(9) 0.0349(19) Uani 1 1 d .
H4 H 0.4193 -0.2799 0.7309 0.042 Uiso 1 1 calc R
C5 C 0.5279(6) -0.2649(7) 0.6035(9) 0.0315(17) Uani 1 1 d .
H5 H 0.5148 -0.1886 0.5787 0.038 Uiso 1 1 calc R
C6 C 0.6051(5) -0.3238(6) 0.5467(7) 0.0225(14) Uani 1 1 d .
C7 C 0.6710(6) -0.2580(6) 0.4574(8) 0.0275(15) Uani 1 1 d .
H7A H 0.7235 -0.2245 0.5138 0.033 Uiso 1 1 calc R
H7B H 0.6348 -0.1950 0.4137 0.033 Uiso 1 1 calc R
C8 C 0.8499(6) -0.3119(8) 0.3511(9) 0.0329(17) Uani 1 1 d .
H8A H 0.8844 -0.3490 0.2795 0.039 Uiso 1 1 calc R
H8B H 0.8573 -0.2289 0.3406 0.039 Uiso 1 1 calc R
C9 C 0.8967(5) -0.3470(7) 0.4865(8) 0.0252(14) Uani 1 1 d .
C10 C 0.9788(6) -0.2861(8) 0.5363(9) 0.0319(17) Uani 1 1 d .
H10 H 0.9987 -0.2208 0.4899 0.038 Uiso 1 1 calc R
C11 C 1.0302(5) -0.3207(7) 0.6516(9) 0.0302(17) Uani 1 1 d .
H11 H 1.0848 -0.2793 0.6825 0.036 Uiso 1 1 calc R
C12 C 1.0015(6) -0.4169(8) 0.7226(8) 0.0292(16) Uani 1 1 d .
H12 H 1.0370 -0.4407 0.8007 0.035 Uiso 1 1 calc R
C13 C 0.9189(6) -0.4783(7) 0.6769(8) 0.0245(14) Uani 1 1 d .
H13 H 0.8990 -0.5429 0.7245 0.029 Uiso 1 1 calc R
C14 C 0.8664(5) -0.4418(6) 0.5588(7) 0.0203(13) Uani 1 1 d .
F1 F 0.7576(5) -0.9027(5) 0.6653(5) 0.0458(14) Uani 1 1 d .
F2 F 0.8211(5) -1.0391(6) 0.5323(9) 0.063(2) Uani 1 1 d .
F3 F 0.7966(8) -0.8558(6) 0.4563(8) 0.085(3) Uani 1 1 d .
F4 F 0.6684(6) -0.9748(7) 0.4878(11) 0.088(3) Uani 1 1 d .
B1 B 0.7611(8) -0.9441(8) 0.5319(9) 0.032(2) Uani 1 1 d .

loop_
_atom_site_aniso_label
_atom_site_aniso_U_11
_atom_site_aniso_U_22
_atom_site_aniso_U_33
_atom_site_aniso_U_23
_atom_site_aniso_U_13
_atom_site_aniso_U_12
Bi1 0.02168(15) 0.01643(14) 0.01706(14) -0.00333(8) -0.00215(9) 0.00145(9)
S1 0.0298(9) 0.0251(8) 0.0217(8) 0.0019(7) -0.0044(7) -0.0008(7)
O1 0.047(3) 0.023(3) 0.028(3) 0.002(2) -0.001(3) 0.005(2)
C1 0.019(3) 0.020(3) 0.022(3) -0.002(3) -0.003(2) 0.001(2)
C2 0.020(3) 0.027(4) 0.029(4) -0.004(3) 0.000(3) -0.003(3)
C3 0.027(4) 0.036(4) 0.035(4) -0.010(4) 0.003(3) -0.005(3)
C4 0.021(3) 0.040(5) 0.043(5) -0.020(4) -0.003(3) 0.003(3)
C5 0.026(4) 0.023(4) 0.045(5) -0.013(3) -0.006(3) 0.003(3)
C6 0.021(3) 0.021(3) 0.025(3) -0.006(3) -0.008(3) 0.001(3)
C7 0.031(4) 0.019(3) 0.032(4) 0.000(3) -0.006(3) 0.005(3)
C8 0.034(4) 0.035(4) 0.029(4) 0.008(3) 0.001(3) -0.008(3)
C9 0.023(3) 0.027(4) 0.026(4) -0.004(3) 0.000(3) 0.002(3)
C10 0.026(4) 0.031(4) 0.039(4) -0.005(3) 0.006(3) -0.006(3)
C11 0.015(3) 0.035(4) 0.040(4) -0.012(3) -0.004(3) -0.003(3)
C12 0.022(3) 0.037(4) 0.028(4) -0.007(3) -0.008(3) 0.009(3)
C13 0.026(3) 0.022(3) 0.025(4) -0.006(3) -0.001(3) 0.001(3)
C14 0.017(3) 0.022(3) 0.022(3) -0.007(3) -0.001(2) 0.005(2)
F1 0.075(4) 0.041(3) 0.023(2) -0.002(2) 0.009(2) -0.006(3)
F2 0.056(4) 0.046(4) 0.088(6) -0.021(3) 0.001(4) 0.008(3)
F3 0.163(9) 0.048(4) 0.048(4) 0.005(3) 0.044(5) -0.023(5)
F4 0.072(5) 0.071(5) 0.116(7) -0.034(5) -0.054(5) 0.009(4)
B1 0.050(6) 0.025(4) 0.021(4) -0.004(3) 0.003(4) -0.002(4)

loop_
_atom_type_symbol
_atom_type_description
_atom_type_scat_dispersion_real
_atom_type_scat_dispersion_imag
_atom_type_scat_source
C C 0.0033 0.0016 'International Tables Vol C Tables 4.2.6.8 and 6.1.1.4'
H H 0.0000 0.0000 'International Tables Vol C Tables 4.2.6.8 and 6.1.1.4'
B B 0.0013 0.0007 'International Tables Vol C Tables 4.2.6.8 and 6.1.1.4'
Bi Bi -4.1077 10.2566 'International Tables Vol C Tables 4.2.6.8 and 6.1.1.4'
F F 0.0171 0.0103 'International Tables Vol C Tables 4.2.6.8 and 6.1.1.4'
O O 0.0106 0.0060 'International Tables Vol C Tables 4.2.6.8 and 6.1.1.4'
S S 0.1246 0.1234 'International Tables Vol C Tables 4.2.6.8 and 6.1.1.4'

loop_
_geom_angle_atom_site_label_1
_geom_angle_atom_site_label_2
_geom_angle_atom_site_label_3
_geom_angle
C1 Bi1 C14 97.2(2)
C1 Bi1 O1 86.3(2)
C14 Bi1 O1 90.6(2)
C1 Bi1 S1 78.00(19)
C14 Bi1 S1 78.03(19)
O1 Bi1 S1 159.18(14)
C7 S1 C8 100.9(4)
C7 S1 Bi1 95.8(3)
C8 S1 Bi1 94.7(3)
Bi1 O1 H1A 146(9)
Bi1 O1 H1B 120(9)
H1A O1 H1B 90(10)
C2 C1 C6 120.6(7)
C2 C1 Bi1 120.1(5)
C6 C1 Bi1 118.9(5)
C1 C2 C3 120.8(8)
C1 C2 H2 119.6
C3 C2 H2 119.6
C4 C3 C2 118.6(8)
C4 C3 H3 120.7
C2 C3 H3 120.7
C3 C4 C5 121.2(8)
C3 C4 H4 119.4
C5 C4 H4 119.4
C4 C5 C6 120.5(8)
C4 C5 H5 119.7
C6 C5 H5 119.7
C1 C6 C5 118.1(7)
C1 C6 C7 122.8(7)
C5 C6 C7 118.8(7)
C6 C7 S1 113.1(5)
C6 C7 H7A 109.0
S1 C7 H7A 109.0
C6 C7 H7B 109.0
S1 C7 H7B 109.0
H7A C7 H7B 107.8
C9 C8 S1 115.1(6)
C9 C8 H8A 108.5
S1 C8 H8A 108.5
C9 C8 H8B 108.5
S1 C8 H8B 108.5
H8A C8 H8B 107.5
C14 C9 C10 118.7(7)
C14 C9 C8 122.7(7)
C10 C9 C8 118.4(7)
C11 C10 C9 121.2(8)
C11 C10 H10 119.4
C9 C10 H10 119.4
C10 C11 C12 120.3(7)
C10 C11 H11 119.9
C12 C11 H11 119.9
C11 C12 C13 119.8(7)
C11 C12 H12 120.1
C13 C12 H12 120.1
C12 C13 C14 119.4(7)
C12 C13 H13 120.3
C14 C13 H13 120.3
C9 C14 C13 120.5(7)
C9 C14 Bi1 119.2(5)
C13 C14 Bi1 120.3(5)
F3 B1 F2 111.4(9)
F3 B1 F4 112.1(10)
F2 B1 F4 110.1(8)
F3 B1 F1 106.6(7)
F2 B1 F1 108.7(8)
F4 B1 F1 107.8(8)

loop_
_geom_bond_atom_site_label_1
_geom_bond_atom_site_label_2
_geom_bond_distance
Bi1 C1 2.256(7)
Bi1 C14 2.262(7)
Bi1 O1 2.497(6)
Bi1 S1 2.6991(19)
S1 C7 1.815(8)
S1 C8 1.817(9)
O1 H1A 0.85(2)
O1 H1B 0.85(2)
C1 C2 1.379(10)
C1 C6 1.403(10)
C2 C3 1.401(11)
C2 H2 0.9300
C3 C4 1.380(13)
C3 H3 0.9300
C4 C5 1.383(13)
C4 H4 0.9300
C5 C6 1.405(10)
C5 H5 0.9300
C6 C7 1.502(11)
C7 H7A 0.9700
C7 H7B 0.9700
C8 C9 1.505(11)
C8 H8A 0.9700
C8 H8B 0.9700
C9 C14 1.382(11)
C9 C10 1.400(11)
C10 C11 1.364(12)
C10 H10 0.9300
C11 C12 1.381(12)
C11 H11 0.9300
C12 C13 1.396(11)
C12 H12 0.9300
C13 C14 1.401(10)
C13 H13 0.9300
F1 B1 1.399(10)
F2 B1 1.375(12)
F3 B1 1.368(11)
F4 B1 1.375(13)

loop_
_geom_hbond_atom_site_label_D
_geom_hbond_atom_site_label_H
_geom_hbond_atom_site_label_A
_geom_hbond_distance_DH
_geom_hbond_distance_HA
_geom_hbond_distance_DA
_geom_hbond_angle_DHA
_geom_hbond_site_symmetry_A
O1 H1B F1 0.85(2) 1.90(4) 2.725(8) 166(12) .
O1 H1A F3 0.85(2) 1.90(4) 2.733(10) 166(12) 4_546
